data_7126686
loop_
_publ_author_name
'Blundell, Toby J.'
'Taylor, Laurence J.'
'Valentine, Andrew J.'
'Lewis, William'
'Blake, Alexander J.'
'McMaster, Jonathan'
'Kays, Deborah L.'

_publ_section_title
;
 A transition metal-gallium cluster formed via insertion of
 &quot;GaI&quot;.
;
_journal_issue 58
_journal_name_full 'Chemical communications (Cambridge, England)'
_journal_page_first 8139
_journal_page_last 8142
_journal_paper_doi 10.1039/d0cc03559a
_journal_volume 56
_journal_year 2020
_chemical_formula_moiety 'C56 H66 Ga, C6 D6, Ga I4'
_chemical_formula_sum 'C62 H66 D6 Ga2 I4'
_chemical_formula_weight 1470.27
_space_group_crystal_system monoclinic
_space_group_IT_number 14
_space_group_name_Hall '-P 2yn'
_space_group_name_H-M_alt 'P 1 21/n 1'
_atom_sites_solution_hydrogens geom
_atom_sites_solution_primary direct
_atom_sites_solution_secondary difmap
_audit_creation_date 2014-05-19
_audit_creation_method
;
Olex2 1.2
(compiled 2014.03.20 svn.r2914 for OlexSys, GUI svn.r4816)
;
_audit_update_record
;
2020-05-18 deposited with the CCDC.	2020-06-10 downloaded from the CCDC.
;
_cell_angle_alpha 90
_cell_angle_beta 109.962(2)
_cell_angle_gamma 90
_cell_formula_units_Z 4
_cell_length_a 12.2172(2)
_cell_length_b 30.7592(5)
_cell_length_c 16.4155(3)
_cell_measurement_reflns_used 17430
_cell_measurement_temperature 120(2)
_cell_measurement_theta_max 74.5620
_cell_measurement_theta_min 2.8680
_cell_volume 5798.18(19)
_computing_cell_refinement
;
CrysAlisPro, Agilent Technologies,
Version 1.171.36.28a (release 18-03-2013 CrysAlis171 .NET)
(compiled Mar 18 2013,11:47:30)
;
_computing_data_collection
;
CrysAlisPro, Agilent Technologies,
Version 1.171.36.28a (release 18-03-2013 CrysAlis171 .NET)
(compiled Mar 18 2013,11:47:30)
;
_computing_data_reduction
;
CrysAlisPro, Agilent Technologies,
Version 1.171.36.28a (release 18-03-2013 CrysAlis171 .NET)
(compiled Mar 18 2013,11:47:30)
;
_computing_molecular_graphics 'Olex2 (Dolomanov et al., 2009)'
_computing_publication_material 'Olex2 (Dolomanov et al., 2009)'
_computing_structure_refinement 'ShelXL (Sheldrick, 2008)'
_computing_structure_solution 'ShelXS (Sheldrick, 2008)'
_diffrn_ambient_temperature 120(2)
_diffrn_detector_area_resol_mean 10.6296
_diffrn_measured_fraction_theta_full 0.998
_diffrn_measured_fraction_theta_max 0.974
_diffrn_measurement_device_type 'GV1000, Atlas'
_diffrn_measurement_method '\w scans'
_diffrn_orient_matrix_UB_11 -0.1224880000
_diffrn_orient_matrix_UB_12 -0.0176670000
_diffrn_orient_matrix_UB_13 -0.0119051000
_diffrn_orient_matrix_UB_21 -0.0055462000
_diffrn_orient_matrix_UB_22 -0.0210205000
_diffrn_orient_matrix_UB_23 -0.0865362000
_diffrn_orient_matrix_UB_31 0.0544603000
_diffrn_orient_matrix_UB_32 -0.0418752000
_diffrn_orient_matrix_UB_33 0.0483928000
_diffrn_radiation_monochromator mirror
_diffrn_radiation_type CuK\a
_diffrn_radiation_wavelength 1.54184
_diffrn_reflns_av_R_equivalents 0.0357
_diffrn_reflns_av_unetI/netI 0.0318
_diffrn_reflns_Laue_measured_fraction_full 0.998
_diffrn_reflns_Laue_measured_fraction_max 0.974
_diffrn_reflns_limit_h_max 15
_diffrn_reflns_limit_h_min -15
_diffrn_reflns_limit_k_max 34
_diffrn_reflns_limit_k_min -37
_diffrn_reflns_limit_l_max 20
_diffrn_reflns_limit_l_min -18
_diffrn_reflns_number 42377
_diffrn_reflns_point_group_measured_fraction_full 0.998
_diffrn_reflns_point_group_measured_fraction_max 0.974
_diffrn_reflns_theta_full 67.684
_diffrn_reflns_theta_max 74.962
_diffrn_reflns_theta_min 2.873
_diffrn_source 'GV1000 (Cu) X-ray Source'
_exptl_absorpt_coefficient_mu 18.130
_exptl_absorpt_correction_T_max 0.663
_exptl_absorpt_correction_T_min 0.257
_exptl_absorpt_correction_type gaussian
_exptl_absorpt_process_details
;
CrysAlisPro, Agilent Technologies,
Version 1.171.36.28a (release 18-03-2013 CrysAlis171 .NET)
(compiled Mar 18 2013,11:47:30)
Numerical absorption correction based on gaussian integration over
			a multifaceted crystal model
;
_exptl_crystal_colour 'clear yellow'
_exptl_crystal_colour_lustre clear
_exptl_crystal_colour_primary yellow
_exptl_crystal_density_diffrn 1.684
_exptl_crystal_description needle
_exptl_crystal_F_000 2872
_exptl_crystal_size_max 0.1436
_exptl_crystal_size_mid 0.0417
_exptl_crystal_size_min 0.03
_refine_diff_density_max 1.128
_refine_diff_density_min -0.630
_refine_diff_density_rms 0.101
_refine_ls_extinction_method none
_refine_ls_goodness_of_fit_ref 1.083
_refine_ls_hydrogen_treatment constr
_refine_ls_matrix_type full
_refine_ls_number_parameters 633
_refine_ls_number_reflns 11626
_refine_ls_number_restraints 15
_refine_ls_restrained_S_all 1.083
_refine_ls_R_factor_all 0.0455
_refine_ls_R_factor_gt 0.0352
_refine_ls_shift/su_max 0.002
_refine_ls_shift/su_mean 0.000
_refine_ls_structure_factor_coef Fsqd
_refine_ls_weighting_details 'w=1/[\s^2^(Fo^2^)+(0.0455P)^2^+8.9308P] where P=(Fo^2^+2Fc^2^)/3'
_refine_ls_weighting_scheme calc
_refine_ls_wR_factor_gt 0.0922
_refine_ls_wR_factor_ref 0.0972
_reflns_Friedel_coverage 0.000
_reflns_number_gt 9788
_reflns_number_total 11626
_reflns_threshold_expression 'I > 2\s(I)'
_cod_data_source_file d0cc03559a2.cif
_cod_data_source_block gatblc
_cod_depositor_comments 'Adding full bibliography for 7126685--7126689.cif.'
_cod_database_code 7126686
_nottingham_internal_coll_name GATBLC
_nottingham_internal_coll_number 12405
_nottingham_internal_coll_client TB/DLK
_nottingham_internal_coll_type custom
_nottingham_internal_coll_frame_method 'omega scans'
_nottingham_internal_coll_frame_time '20.0000, 80.0000'
_nottingham_internal_coll_frame_width 1.0000
_nottingham_internal_coll_user pcxtb
_nottingham_internal_coll_date 28/04/2013
_nottingham_internal_coll_location NOTTS
_nottingham_internal_process_date 29/04/2013
_nottingham_internal_process_user pcxtb
_nottingham_internal_solution_date 19/05/2014
_nottingham_internal_solution_user pcxtb
_nottingham_internal_refinement_date 19/05/2014
_nottingham_internal_refinement_user pcxtb
_nottingham_internal_validation_date 29/5/20914
_nottingham_internal_validation_user pczwl
_nottingham_internal_archive_date 29/5/2014
_shelxl_version_number 2014-3
_chemical_oxdiff_formula 'C62 H72 Ga2 I4'
_chemical_oxdiff_usercomment 'GATBLC #12405 MOUNTED IN FOMBLIN ON A MICROMOUNT FOR TB/DLK'
_shelx_space_group_comment
;
The symmetry employed for this shelxl refinement is uniquely defined
by the following loop, which should always be used as a source of
symmetry information in preference to the above space-group names.
They are only intended as comments.
;
_reflns_odcompleteness_completeness 99.89
_reflns_odcompleteness_iscentric 1
_reflns_odcompleteness_theta 67.13
_olex2_refinement_description
;
1. Fixed Uiso
 At 1.2 times of:
  All C(H) groups
 At 1.5 times of:
  All C(H,H,H) groups
2. Restrained distances
 C58-C57 \\sim C59-C58 \\sim C60-C59 \\sim C61-C60 \\sim C62-C57 \\sim C62-C61
 with sigma of 0.02
3.a Aromatic/amide H refined with riding coordinates:
 C3(H3), C4(H4), C5(H5), C31(H31), C32(H32), C33(H33), C57(D57), C58(D58),
 C59(D59), C60(D60), C61(D61), C62(D62)
3.b Idealised Me refined as rotating group:
 C13(H13A,H13B,H13C), C14(H14A,H14B,H14C), C15(H15A,H15B,H15C), C16(H16A,H16B,
 H16C), C17(H17A,H17B,H17C), C24(H24A,H24B,H24C), C25(H25A,H25B,H25C), C26(H26A,
 H26B,H26C), C27(H27A,H27B,H27C), C28(H28A,H28B,H28C), C41(H41A,H41B,H41C),
 C42(H42A,H42B,H42C), C43(H43A,H43B,H43C), C44(H44A,H44B,H44C), C45(H45A,H45B,
 H45C), C52(H52A,H52B,H52C), C53(H53A,H53B,H53C), C54(H54A,H54B,H54C), C55(H55A,
 H55B,H55C), C56(H56A,H56B,H56C)
;
_olex2_exptl_crystal_mounting_method 'in fomblin film on a micromount'

loop_
_space_group_symop_operation_xyz
'x, y, z'
'-x+1/2, y+1/2, -z+1/2'
'-x, -y, -z'
'x-1/2, -y-1/2, z-1/2'

loop_
_atom_site_label
_atom_site_type_symbol
_atom_site_fract_x
_atom_site_fract_y
_atom_site_fract_z
_atom_site_U_iso_or_equiv
_atom_site_adp_type
_atom_site_occupancy
_atom_site_site_symmetry_order
_atom_site_calc_flag
_atom_site_refinement_flags_posn
_atom_site_refinement_flags_adp
_atom_site_refinement_flags_occupancy
_atom_site_disorder_assembly
_atom_site_disorder_group
Ga1 Ga 0.17070(4) 0.66289(2) 0.77554(3) 0.02413(11) Uani 1 1 d . . . . .
C1 C 0.0343(3) 0.65864(13) 0.6737(3) 0.0233(8) Uani 1 1 d . . . . .
C2 C 0.0739(3) 0.65178(13) 0.6042(3) 0.0233(8) Uani 1 1 d . . . . .
C3 C -0.0053(4) 0.64887(14) 0.5204(3) 0.0265(9) Uani 1 1 d . . . . .
H3 H 0.0209 0.6446 0.4727 0.032 Uiso 1 1 calc R . . . .
C4 C -0.1242(4) 0.65229(14) 0.5075(3) 0.0287(9) Uani 1 1 d . . . . .
H4 H -0.1794 0.6508 0.4504 0.034 Uiso 1 1 calc R . . . .
C5 C -0.1622(4) 0.65789(14) 0.5774(3) 0.0276(9) Uani 1 1 d . . . . .
H5 H -0.2434 0.6596 0.5673 0.033 Uiso 1 1 calc R . . . .
C6 C -0.0848(4) 0.66104(13) 0.6616(3) 0.0238(8) Uani 1 1 d . . . . .
C7 C 0.2027(3) 0.64587(14) 0.6252(3) 0.0240(8) Uani 1 1 d . . . . .
C8 C 0.2719(4) 0.68131(14) 0.6185(3) 0.0264(8) Uani 1 1 d . . . . .
C9 C 0.3899(4) 0.67448(15) 0.6309(3) 0.0284(9) Uani 1 1 d . . . . .
C10 C 0.4379(4) 0.63250(16) 0.6492(3) 0.0293(9) Uani 1 1 d . . . . .
C11 C 0.3671(4) 0.59671(15) 0.6530(3) 0.0276(9) Uani 1 1 d . . . . .
C12 C 0.2491(4) 0.60367(14) 0.6435(3) 0.0263(8) Uani 1 1 d . . . . .
C13 C 0.2140(4) 0.72478(15) 0.5893(3) 0.0327(10) Uani 1 1 d . . . . .
H13A H 0.1435 0.7269 0.6048 0.049 Uiso 1 1 calc GR . . . .
H13B H 0.1932 0.7274 0.5263 0.049 Uiso 1 1 calc GR . . . .
H13C H 0.2679 0.7482 0.6178 0.049 Uiso 1 1 calc GR . . . .
C14 C 0.4659(4) 0.71105(18) 0.6182(4) 0.0415(12) Uani 1 1 d . . . . .
H14A H 0.5244 0.7187 0.6741 0.062 Uiso 1 1 calc GR . . . .
H14B H 0.4174 0.7365 0.5940 0.062 Uiso 1 1 calc GR . . . .
H14C H 0.5051 0.7016 0.5781 0.062 Uiso 1 1 calc GR . . . .
C15 C 0.5651(4) 0.62587(18) 0.6595(4) 0.0416(12) Uani 1 1 d . . . . .
H15A H 0.5732 0.6245 0.6022 0.062 Uiso 1 1 calc GR . . . .
H15B H 0.5931 0.5987 0.6907 0.062 Uiso 1 1 calc GR . . . .
H15C H 0.6113 0.6502 0.6923 0.062 Uiso 1 1 calc GR . . . .
C16 C 0.4089(4) 0.55024(16) 0.6587(3) 0.0365(10) Uani 1 1 d . . . . .
H16A H 0.3668 0.5351 0.6046 0.055 Uiso 1 1 calc GR . . . .
H16B H 0.3945 0.5356 0.7071 0.055 Uiso 1 1 calc GR . . . .
H16C H 0.4925 0.5499 0.6681 0.055 Uiso 1 1 calc GR . . . .
C17 C 0.1736(4) 0.56524(16) 0.6452(3) 0.0356(10) Uani 1 1 d . . . . .
H17A H 0.1714 0.5451 0.5983 0.053 Uiso 1 1 calc GR . . . .
H17B H 0.0945 0.5753 0.6373 0.053 Uiso 1 1 calc GR . . . .
H17C H 0.2057 0.5503 0.7010 0.053 Uiso 1 1 calc GR . . . .
C18 C -0.1278(3) 0.66424(14) 0.7370(3) 0.0230(8) Uani 1 1 d . . . . .
C19 C -0.1186(3) 0.62715(14) 0.7887(3) 0.0259(8) Uani 1 1 d . . . . .
C20 C -0.1550(4) 0.62996(15) 0.8617(3) 0.0277(9) Uani 1 1 d . . . . .
C21 C -0.2025(4) 0.66856(15) 0.8785(3) 0.0278(9) Uani 1 1 d . . . . .
C22 C -0.2189(4) 0.70441(15) 0.8226(3) 0.0281(9) Uani 1 1 d . . . . .
C23 C -0.1792(4) 0.70258(14) 0.7517(3) 0.0277(9) Uani 1 1 d . . . . .
C24 C -0.0788(4) 0.58405(15) 0.7632(3) 0.0332(10) Uani 1 1 d . . . . .
H24A H -0.0008 0.5771 0.8034 0.050 Uiso 1 1 calc GR . . . .
H24B H -0.0767 0.5862 0.7042 0.050 Uiso 1 1 calc GR . . . .
H24C H -0.1332 0.5611 0.7655 0.050 Uiso 1 1 calc GR . . . .
C25 C -0.1437(4) 0.59096(16) 0.9201(3) 0.0347(10) Uani 1 1 d . . . . .
H25A H -0.1006 0.5992 0.9802 0.052 Uiso 1 1 calc GR . . . .
H25B H -0.1018 0.5677 0.9024 0.052 Uiso 1 1 calc GR . . . .
H25C H -0.2214 0.5806 0.9157 0.052 Uiso 1 1 calc GR . . . .
C26 C -0.2395(4) 0.67262(17) 0.9575(3) 0.0360(10) Uani 1 1 d . . . . .
H26A H -0.3229 0.6792 0.9390 0.054 Uiso 1 1 calc GR . . . .
H26B H -0.1954 0.6961 0.9947 0.054 Uiso 1 1 calc GR . . . .
H26C H -0.2240 0.6452 0.9898 0.054 Uiso 1 1 calc GR . . . .
C27 C -0.2824(4) 0.74400(16) 0.8396(3) 0.0384(11) Uani 1 1 d . . . . .
H27A H -0.2348 0.7579 0.8939 0.058 Uiso 1 1 calc GR . . . .
H27B H -0.3570 0.7350 0.8442 0.058 Uiso 1 1 calc GR . . . .
H27C H -0.2964 0.7647 0.7918 0.058 Uiso 1 1 calc GR . . . .
C28 C -0.1918(4) 0.74096(16) 0.6904(3) 0.0343(10) Uani 1 1 d . . . . .
H28A H -0.2642 0.7380 0.6410 0.051 Uiso 1 1 calc GR . . . .
H28B H -0.1255 0.7415 0.6697 0.051 Uiso 1 1 calc GR . . . .
H28C H -0.1937 0.7681 0.7213 0.051 Uiso 1 1 calc GR . . . .
C29 C 0.3003(3) 0.67287(14) 0.8800(3) 0.0233(8) Uani 1 1 d . . . . .
C30 C 0.3689(3) 0.63946(14) 0.9299(3) 0.0233(8) Uani 1 1 d . . . . .
C31 C 0.4617(4) 0.65078(14) 1.0040(3) 0.0297(9) Uani 1 1 d . . . . .
H31 H 0.5098 0.6285 1.0381 0.036 Uiso 1 1 calc R . . . .
C32 C 0.4853(4) 0.69384(15) 1.0288(3) 0.0332(10) Uani 1 1 d . . . . .
H32 H 0.5498 0.7009 1.0789 0.040 Uiso 1 1 calc R . . . .
C33 C 0.4145(4) 0.72656(15) 0.9803(3) 0.0315(9) Uani 1 1 d . . . . .
H33 H 0.4294 0.7560 0.9980 0.038 Uiso 1 1 calc R . . . .
C34 C 0.3212(4) 0.71622(14) 0.9055(3) 0.0259(8) Uani 1 1 d . . . . .
C35 C 0.3437(4) 0.59200(14) 0.9123(3) 0.0242(8) Uani 1 1 d . . . . .
C36 C 0.2522(4) 0.57350(14) 0.9333(3) 0.0246(8) Uani 1 1 d . . . . .
C37 C 0.2349(4) 0.52809(14) 0.9252(3) 0.0272(9) Uani 1 1 d . . . . .
C38 C 0.3151(4) 0.50220(14) 0.9027(3) 0.0296(9) Uani 1 1 d . . . . .
C39 C 0.4094(4) 0.52143(15) 0.8850(3) 0.0301(9) Uani 1 1 d . . . . .
C40 C 0.4218(3) 0.56650(15) 0.8875(3) 0.0264(8) Uani 1 1 d . . . . .
C41 C 0.1788(4) 0.60102(15) 0.9719(3) 0.0323(10) Uani 1 1 d . . . . .
H41A H 0.1644 0.5848 1.0186 0.048 Uiso 1 1 calc GR . . . .
H41B H 0.1044 0.6080 0.9268 0.048 Uiso 1 1 calc GR . . . .
H41C H 0.2204 0.6280 0.9951 0.048 Uiso 1 1 calc GR . . . .
C42 C 0.1354(4) 0.50756(16) 0.9457(3) 0.0371(10) Uani 1 1 d . . . . .
H42A H 0.1615 0.4994 1.0071 0.056 Uiso 1 1 calc GR . . . .
H42B H 0.1090 0.4816 0.9098 0.056 Uiso 1 1 calc GR . . . .
H42C H 0.0710 0.5284 0.9335 0.056 Uiso 1 1 calc GR . . . .
C43 C 0.3073(5) 0.45354(16) 0.9019(4) 0.0407(11) Uani 1 1 d . . . . .
H43A H 0.2389 0.4446 0.9161 0.061 Uiso 1 1 calc GR . . . .
H43B H 0.3777 0.4415 0.9449 0.061 Uiso 1 1 calc GR . . . .
H43C H 0.3002 0.4427 0.8442 0.061 Uiso 1 1 calc GR . . . .
C44 C 0.4981(4) 0.49206(17) 0.8667(3) 0.0397(11) Uani 1 1 d . . . . .
H44A H 0.4599 0.4752 0.8139 0.060 Uiso 1 1 calc GR . . . .
H44B H 0.5313 0.4722 0.9155 0.060 Uiso 1 1 calc GR . . . .
H44C H 0.5602 0.5098 0.8587 0.060 Uiso 1 1 calc GR . . . .
C45 C 0.5215(4) 0.58862(17) 0.8681(3) 0.0350(10) Uani 1 1 d . . . . .
H45A H 0.5394 0.5724 0.8228 0.052 Uiso 1 1 calc GR . . . .
H45B H 0.5904 0.5893 0.9208 0.052 Uiso 1 1 calc GR . . . .
H45C H 0.4989 0.6184 0.8482 0.052 Uiso 1 1 calc GR . . . .
C46 C 0.2440(4) 0.75198(13) 0.8561(3) 0.0248(8) Uani 1 1 d . . . . .
C47 C 0.2815(4) 0.77858(14) 0.8018(3) 0.0258(8) Uani 1 1 d . . . . .
C48 C 0.2123(4) 0.81401(14) 0.7598(3) 0.0289(9) Uani 1 1 d . . . . .
C49 C 0.1083(4) 0.82331(14) 0.7765(3) 0.0296(9) Uani 1 1 d . . . . .
C50 C 0.0752(4) 0.79715(16) 0.8340(3) 0.0321(10) Uani 1 1 d . . . . .
C51 C 0.1411(4) 0.76103(15) 0.8733(3) 0.0290(9) Uani 1 1 d . . . . .
C52 C 0.4001(4) 0.77058(17) 0.7936(3) 0.0352(10) Uani 1 1 d . . . . .
H52A H 0.4135 0.7392 0.7923 0.053 Uiso 1 1 calc GR . . . .
H52B H 0.4607 0.7835 0.8433 0.053 Uiso 1 1 calc GR . . . .
H52C H 0.4024 0.7839 0.7400 0.053 Uiso 1 1 calc GR . . . .
C53 C 0.2533(4) 0.84296(16) 0.7010(3) 0.0370(11) Uani 1 1 d . . . . .
H53A H 0.3190 0.8607 0.7362 0.055 Uiso 1 1 calc GR . . . .
H53B H 0.1894 0.8620 0.6675 0.055 Uiso 1 1 calc GR . . . .
H53C H 0.2780 0.8249 0.6612 0.055 Uiso 1 1 calc GR . . . .
C54 C 0.0324(5) 0.86128(17) 0.7328(3) 0.0423(12) Uani 1 1 d . . . . .
H54A H -0.0300 0.8511 0.6810 0.064 Uiso 1 1 calc GR . . . .
H54B H 0.0796 0.8830 0.7162 0.064 Uiso 1 1 calc GR . . . .
H54C H -0.0018 0.8744 0.7730 0.064 Uiso 1 1 calc GR . . . .
C55 C -0.0282(4) 0.8100(2) 0.8582(4) 0.0474(13) Uani 1 1 d . . . . .
H55A H -0.0912 0.8199 0.8064 0.071 Uiso 1 1 calc GR . . . .
H55B H -0.0062 0.8337 0.9007 0.071 Uiso 1 1 calc GR . . . .
H55C H -0.0547 0.7850 0.8834 0.071 Uiso 1 1 calc GR . . . .
C56 C 0.1069(4) 0.73375(18) 0.9378(3) 0.0378(11) Uani 1 1 d . . . . .
H56A H 0.0987 0.7525 0.9836 0.057 Uiso 1 1 calc GR . . . .
H56B H 0.1672 0.7119 0.9635 0.057 Uiso 1 1 calc GR . . . .
H56C H 0.0326 0.7192 0.9080 0.057 Uiso 1 1 calc GR . . . .
C57 C 0.2164(7) 0.4716(2) 0.4575(4) 0.075(2) Uani 1 1 d . . . . .
D57 D 0.1514 0.4833 0.4127 0.090 Uiso 1 1 calc R . . . .
C58 C 0.2035(6) 0.4562(2) 0.5323(5) 0.0629(18) Uani 1 1 d . . . . .
D58 D 0.1294 0.4568 0.5392 0.076 Uiso 1 1 calc R . . . .
C59 C 0.2987(5) 0.4399(2) 0.5969(4) 0.0554(15) Uani 1 1 d . . . . .
D59 D 0.2904 0.4293 0.6488 0.066 Uiso 1 1 calc R . . . .
C60 C 0.4050(5) 0.4390(2) 0.5871(4) 0.0545(15) Uani 1 1 d . . . . .
D60 D 0.4704 0.4280 0.6325 0.065 Uiso 1 1 calc R . . . .
C61 C 0.4183(7) 0.4536(2) 0.5129(4) 0.0634(18) Uani 1 1 d . . . . .
D61 D 0.4924 0.4524 0.5061 0.076 Uiso 1 1 calc R . . . .
C62 C 0.3235(8) 0.4701(2) 0.4477(4) 0.079(3) Uani 1 1 d . . . . .
D62 D 0.3323 0.4805 0.3958 0.095 Uiso 1 1 calc R . . . .
I1 I 0.06910(3) 0.65050(2) 0.16047(2) 0.04005(9) Uani 1 1 d . . . . .
I2 I -0.03266(3) 0.54891(2) 0.29324(3) 0.04923(10) Uani 1 1 d . . . . .
I3 I 0.25737(3) 0.53683(2) 0.21551(2) 0.04394(9) Uani 1 1 d . . . . .
I4 I 0.25810(3) 0.61944(2) 0.41799(2) 0.04156(9) Uani 1 1 d . . . . .
Ga2 Ga 0.13756(5) 0.58902(2) 0.27163(4) 0.02985(12) Uani 1 1 d . . . . .

loop_
_atom_site_aniso_label
_atom_site_aniso_U_11
_atom_site_aniso_U_22
_atom_site_aniso_U_33
_atom_site_aniso_U_23
_atom_site_aniso_U_13
_atom_site_aniso_U_12
Ga1 0.0196(2) 0.0264(3) 0.0227(2) 0.0005(2) 0.0024(2) -0.00108(19)
C1 0.0205(19) 0.023(2) 0.0220(19) 0.0001(16) 0.0024(16) 0.0001(15)
C2 0.0223(19) 0.024(2) 0.0230(19) -0.0004(16) 0.0066(16) -0.0012(15)
C3 0.026(2) 0.031(2) 0.023(2) -0.0008(17) 0.0071(17) -0.0008(17)
C4 0.026(2) 0.031(2) 0.024(2) 0.0009(17) 0.0014(17) -0.0012(17)
C5 0.0196(19) 0.027(2) 0.032(2) 0.0003(18) 0.0033(17) 0.0007(16)
C6 0.0226(19) 0.022(2) 0.025(2) -0.0011(16) 0.0069(17) -0.0003(15)
C7 0.0224(19) 0.030(2) 0.0194(18) -0.0011(16) 0.0073(16) -0.0009(16)
C8 0.028(2) 0.029(2) 0.023(2) -0.0051(17) 0.0104(17) -0.0031(17)
C9 0.025(2) 0.037(2) 0.022(2) -0.0037(18) 0.0070(17) -0.0085(18)
C10 0.022(2) 0.040(3) 0.024(2) -0.0078(18) 0.0054(17) -0.0016(18)
C11 0.025(2) 0.033(2) 0.024(2) -0.0034(17) 0.0063(17) 0.0015(17)
C12 0.023(2) 0.031(2) 0.024(2) -0.0012(17) 0.0064(17) 0.0019(16)
C13 0.030(2) 0.031(2) 0.037(2) 0.0043(19) 0.011(2) -0.0046(18)
C14 0.032(2) 0.047(3) 0.049(3) -0.005(2) 0.019(2) -0.012(2)
C15 0.024(2) 0.049(3) 0.053(3) -0.011(2) 0.015(2) -0.002(2)
C16 0.030(2) 0.036(3) 0.040(3) -0.004(2) 0.008(2) 0.0058(19)
C17 0.031(2) 0.030(2) 0.047(3) 0.000(2) 0.015(2) -0.0009(19)
C18 0.0149(17) 0.030(2) 0.0229(19) -0.0026(16) 0.0049(16) -0.0014(15)
C19 0.0189(19) 0.030(2) 0.026(2) -0.0016(17) 0.0039(17) -0.0008(16)
C20 0.0208(19) 0.034(2) 0.028(2) -0.0009(18) 0.0077(17) -0.0050(17)
C21 0.0189(19) 0.036(2) 0.027(2) -0.0047(18) 0.0055(17) -0.0032(16)
C22 0.0193(19) 0.031(2) 0.033(2) -0.0076(18) 0.0071(18) 0.0011(16)
C23 0.022(2) 0.028(2) 0.031(2) -0.0006(18) 0.0053(18) 0.0009(16)
C24 0.036(2) 0.032(2) 0.032(2) 0.0004(19) 0.012(2) 0.0009(19)
C25 0.033(2) 0.038(3) 0.037(2) 0.001(2) 0.017(2) 0.0005(19)
C26 0.034(2) 0.040(3) 0.037(3) -0.005(2) 0.016(2) -0.001(2)
C27 0.040(3) 0.036(3) 0.044(3) -0.003(2) 0.022(2) 0.006(2)
C28 0.037(2) 0.033(2) 0.033(2) -0.0002(19) 0.012(2) 0.0061(19)
C29 0.0176(18) 0.029(2) 0.0215(19) 0.0001(16) 0.0038(16) -0.0010(15)
C30 0.0211(19) 0.024(2) 0.0228(19) -0.0013(16) 0.0049(16) 0.0001(15)
C31 0.029(2) 0.027(2) 0.025(2) 0.0019(17) -0.0004(18) 0.0037(17)
C32 0.030(2) 0.028(2) 0.030(2) -0.0015(19) -0.0045(19) -0.0013(18)
C33 0.034(2) 0.023(2) 0.032(2) -0.0015(18) 0.004(2) -0.0001(18)
C34 0.0204(19) 0.028(2) 0.027(2) 0.0017(17) 0.0046(17) -0.0013(16)
C35 0.0232(19) 0.025(2) 0.0215(19) 0.0002(16) 0.0041(16) 0.0019(16)
C36 0.024(2) 0.025(2) 0.0230(19) 0.0015(16) 0.0056(17) 0.0030(16)
C37 0.026(2) 0.025(2) 0.026(2) 0.0022(17) 0.0034(17) -0.0002(16)
C38 0.029(2) 0.025(2) 0.027(2) 0.0013(17) -0.0002(18) 0.0040(17)
C39 0.023(2) 0.035(2) 0.027(2) -0.0031(18) 0.0029(18) 0.0087(18)
C40 0.0200(19) 0.032(2) 0.0231(19) -0.0031(17) 0.0020(16) 0.0001(16)
C41 0.033(2) 0.030(2) 0.037(2) -0.0005(19) 0.015(2) 0.0043(18)
C42 0.040(3) 0.027(2) 0.043(3) 0.002(2) 0.014(2) -0.0015(19)
C43 0.040(3) 0.030(3) 0.043(3) -0.002(2) 0.003(2) 0.003(2)
C44 0.033(2) 0.040(3) 0.043(3) -0.007(2) 0.009(2) 0.011(2)
C45 0.027(2) 0.042(3) 0.035(2) -0.007(2) 0.010(2) -0.0040(19)
C46 0.025(2) 0.022(2) 0.0235(19) -0.0003(16) 0.0029(17) -0.0010(16)
C47 0.022(2) 0.025(2) 0.026(2) -0.0025(16) 0.0013(17) -0.0015(16)
C48 0.031(2) 0.024(2) 0.025(2) -0.0004(17) 0.0008(18) -0.0035(17)
C49 0.032(2) 0.024(2) 0.026(2) -0.0032(17) 0.0015(18) 0.0046(17)
C50 0.024(2) 0.037(2) 0.032(2) -0.0053(19) 0.0044(19) 0.0032(18)
C51 0.025(2) 0.031(2) 0.027(2) -0.0027(18) 0.0043(17) -0.0020(17)
C52 0.029(2) 0.041(3) 0.036(2) 0.005(2) 0.012(2) -0.0006(19)
C53 0.037(3) 0.030(2) 0.037(3) 0.007(2) 0.004(2) -0.0041(19)
C54 0.044(3) 0.035(3) 0.040(3) 0.001(2) 0.003(2) 0.014(2)
C55 0.032(3) 0.060(4) 0.049(3) -0.003(3) 0.012(2) 0.015(2)
C56 0.031(2) 0.048(3) 0.035(2) 0.002(2) 0.012(2) -0.002(2)
C57 0.106(6) 0.045(4) 0.044(4) -0.008(3) -0.013(4) 0.032(4)
C58 0.055(4) 0.044(3) 0.080(5) -0.022(3) 0.009(4) -0.005(3)
C59 0.065(4) 0.048(3) 0.047(3) 0.004(3) 0.011(3) -0.009(3)
C60 0.057(4) 0.043(3) 0.057(4) 0.017(3) 0.012(3) 0.003(3)
C61 0.081(5) 0.047(4) 0.073(5) 0.009(3) 0.040(4) 0.014(3)
C62 0.135(8) 0.061(4) 0.044(4) 0.008(3) 0.033(4) 0.035(5)
I1 0.04706(18) 0.03825(17) 0.03540(16) 0.00245(13) 0.01477(14) 0.00925(13)
I2 0.02686(15) 0.0536(2) 0.0617(2) 0.01239(17) 0.00788(15) -0.00398(13)
I3 0.05014(19) 0.04540(19) 0.03965(17) 0.00043(14) 0.01967(15) 0.01564(15)
I4 0.04038(17) 0.0568(2) 0.02756(15) -0.00877(14) 0.01169(13) -0.01413(14)
Ga2 0.0262(3) 0.0343(3) 0.0280(3) -0.0030(2) 0.0078(2) 0.0003(2)

loop_
_atom_type_symbol
_atom_type_description
_atom_type_scat_dispersion_real
_atom_type_scat_dispersion_imag
_atom_type_scat_source
C C 0.0181 0.0091 'International Tables Vol C Tables 4.2.6.8 and 6.1.1.4'
D D 0.0000 0.0000 'International Tables Vol C Tables 4.2.6.8 and 6.1.1.4'
Ga Ga -1.2846 0.7763 'International Tables Vol C Tables 4.2.6.8 and 6.1.1.4'
H H 0.0000 0.0000 'International Tables Vol C Tables 4.2.6.8 and 6.1.1.4'
I I -0.3257 6.8362 'International Tables Vol C Tables 4.2.6.8 and 6.1.1.4'

loop_
_exptl_crystal_face_index_h
_exptl_crystal_face_index_k
_exptl_crystal_face_index_l
_exptl_crystal_face_perp_dist
_exptl_oxdiff_crystal_face_indexfrac_h
_exptl_oxdiff_crystal_face_indexfrac_k
_exptl_oxdiff_crystal_face_indexfrac_l
_exptl_oxdiff_crystal_face_x
_exptl_oxdiff_crystal_face_y
_exptl_oxdiff_crystal_face_z
0 -18 5 0.0210 -0.0046 -17.9992 5.0051 0.2590 -0.0547 0.9957
0 18 -5 0.0163 0.0046 17.9992 -5.0051 -0.2590 0.0547 -0.9957
-8 -2 2 0.0541 -8.0004 -1.9986 1.9972 0.9915 -0.0864 -0.2554
8 1 -2 0.0831 8.0002 0.9983 -1.9969 -0.9738 0.1075 0.2973
0 11 8 0.0119 -0.0003 11.0102 7.9970 -0.2897 -0.9235 -0.0741
0 -12 -8 0.0174 0.0001 -12.0104 -7.9968 0.3074 0.9445 0.1160
7 10 -4 0.0669 7.0025 9.9984 -3.9999 -0.9867 0.0971 -0.2309
4 -14 3 0.0518 3.9964 -14.0002 3.0057 -0.2780 0.0120 0.9494
-4 -15 5 0.0372 -4.0038 -14.9985 5.0026 0.6958 -0.0954 0.6521

loop_
_geom_angle_atom_site_label_1
_geom_angle_atom_site_label_2
_geom_angle_atom_site_label_3
_geom_angle
_geom_angle_site_symmetry_1
_geom_angle_site_symmetry_3
_geom_angle_publ_flag
C1 Ga1 C29 173.87(18) . . ?
C2 C1 Ga1 106.3(3) . . ?
C2 C1 C6 121.6(4) . . ?
C6 C1 Ga1 132.1(3) . . ?
C1 C2 C7 117.3(4) . . ?
C3 C2 C1 120.0(4) . . ?
C3 C2 C7 122.7(4) . . ?
C2 C3 H3 120.6 . . ?
C2 C3 C4 118.7(4) . . ?
C4 C3 H3 120.6 . . ?
C3 C4 H4 119.8 . . ?
C5 C4 C3 120.5(4) . . ?
C5 C4 H4 119.8 . . ?
C4 C5 H5 119.1 . . ?
C6 C5 C4 121.7(4) . . ?
C6 C5 H5 119.1 . . ?
C1 C6 C18 121.6(4) . . ?
C5 C6 C1 117.4(4) . . ?
C5 C6 C18 120.9(4) . . ?
C8 C7 C2 119.9(4) . . ?
C8 C7 C12 121.5(4) . . ?
C12 C7 C2 118.4(4) . . ?
C7 C8 C13 118.8(4) . . ?
C9 C8 C7 119.2(4) . . ?
C9 C8 C13 121.7(4) . . ?
C8 C9 C10 120.1(4) . . ?
C8 C9 C14 121.1(4) . . ?
C10 C9 C14 118.6(4) . . ?
C9 C10 C11 120.4(4) . . ?
C9 C10 C15 118.9(4) . . ?
C11 C10 C15 120.6(4) . . ?
C10 C11 C16 122.7(4) . . ?
C12 C11 C10 119.6(4) . . ?
C12 C11 C16 117.5(4) . . ?
C7 C12 C11 119.0(4) . . ?
C7 C12 C17 121.5(4) . . ?
C11 C12 C17 119.2(4) . . ?
C8 C13 H13A 109.5 . . ?
C8 C13 H13B 109.5 . . ?
C8 C13 H13C 109.5 . . ?
H13A C13 H13B 109.5 . . ?
H13A C13 H13C 109.5 . . ?
H13B C13 H13C 109.5 . . ?
C9 C14 H14A 109.5 . . ?
C9 C14 H14B 109.5 . . ?
C9 C14 H14C 109.5 . . ?
H14A C14 H14B 109.5 . . ?
H14A C14 H14C 109.5 . . ?
H14B C14 H14C 109.5 . . ?
C10 C15 H15A 109.5 . . ?
C10 C15 H15B 109.5 . . ?
C10 C15 H15C 109.5 . . ?
H15A C15 H15B 109.5 . . ?
H15A C15 H15C 109.5 . . ?
H15B C15 H15C 109.5 . . ?
C11 C16 H16A 109.5 . . ?
C11 C16 H16B 109.5 . . ?
C11 C16 H16C 109.5 . . ?
H16A C16 H16B 109.5 . . ?
H16A C16 H16C 109.5 . . ?
H16B C16 H16C 109.5 . . ?
C12 C17 H17A 109.5 . . ?
C12 C17 H17B 109.5 . . ?
C12 C17 H17C 109.5 . . ?
H17A C17 H17B 109.5 . . ?
H17A C17 H17C 109.5 . . ?
H17B C17 H17C 109.5 . . ?
C19 C18 C6 117.8(4) . . ?
C23 C18 C6 120.1(4) . . ?
C23 C18 C19 122.0(4) . . ?
C18 C19 C20 118.6(4) . . ?
C18 C19 C24 120.6(4) . . ?
C20 C19 C24 120.6(4) . . ?
C19 C20 C25 120.1(4) . . ?
C21 C20 C19 119.5(4) . . ?
C21 C20 C25 120.4(4) . . ?
C20 C21 C22 121.2(4) . . ?
C20 C21 C26 120.4(4) . . ?
C22 C21 C26 118.4(4) . . ?
C21 C22 C23 119.7(4) . . ?
C21 C22 C27 118.6(4) . . ?
C23 C22 C27 121.7(4) . . ?
C18 C23 C22 118.6(4) . . ?
C18 C23 C28 119.4(4) . . ?
C22 C23 C28 121.9(4) . . ?
C19 C24 H24A 109.5 . . ?
C19 C24 H24B 109.5 . . ?
C19 C24 H24C 109.5 . . ?
H24A C24 H24B 109.5 . . ?
H24A C24 H24C 109.5 . . ?
H24B C24 H24C 109.5 . . ?
C20 C25 H25A 109.5 . . ?
C20 C25 H25B 109.5 . . ?
C20 C25 H25C 109.5 . . ?
H25A C25 H25B 109.5 . . ?
H25A C25 H25C 109.5 . . ?
H25B C25 H25C 109.5 . . ?
C21 C26 H26A 109.5 . . ?
C21 C26 H26B 109.5 . . ?
C21 C26 H26C 109.5 . . ?
H26A C26 H26B 109.5 . . ?
H26A C26 H26C 109.5 . . ?
H26B C26 H26C 109.5 . . ?
C22 C27 H27A 109.5 . . ?
C22 C27 H27B 109.5 . . ?
C22 C27 H27C 109.5 . . ?
H27A C27 H27B 109.5 . . ?
H27A C27 H27C 109.5 . . ?
H27B C27 H27C 109.5 . . ?
C23 C28 H28A 109.5 . . ?
C23 C28 H28B 109.5 . . ?
C23 C28 H28C 109.5 . . ?
H28A C28 H28B 109.5 . . ?
H28A C28 H28C 109.5 . . ?
H28B C28 H28C 109.5 . . ?
C30 C29 Ga1 123.5(3) . . ?
C34 C29 Ga1 115.6(3) . . ?
C34 C29 C30 120.9(4) . . ?
C29 C30 C35 124.0(4) . . ?
C31 C30 C29 118.3(4) . . ?
C31 C30 C35 117.6(4) . . ?
C30 C31 H31 119.3 . . ?
C32 C31 C30 121.3(4) . . ?
C32 C31 H31 119.3 . . ?
C31 C32 H32 120.1 . . ?
C31 C32 C33 119.9(4) . . ?
C33 C32 H32 120.1 . . ?
C32 C33 H33 120.0 . . ?
C32 C33 C34 120.1(4) . . ?
C34 C33 H33 120.0 . . ?
C29 C34 C33 119.5(4) . . ?
C29 C34 C46 121.6(4) . . ?
C33 C34 C46 118.9(4) . . ?
C36 C35 C30 118.5(4) . . ?
C36 C35 C40 121.7(4) . . ?
C40 C35 C30 119.1(4) . . ?
C35 C36 C37 119.1(4) . . ?
C35 C36 C41 120.7(4) . . ?
C37 C36 C41 120.0(4) . . ?
C36 C37 C42 120.0(4) . . ?
C38 C37 C36 119.3(4) . . ?
C38 C37 C42 120.6(4) . . ?
C37 C38 C39 120.5(4) . . ?
C37 C38 C43 121.4(4) . . ?
C39 C38 C43 118.0(4) . . ?
C38 C39 C44 118.7(4) . . ?
C40 C39 C38 120.0(4) . . ?
C40 C39 C44 121.3(4) . . ?
C35 C40 C45 119.0(4) . . ?
C39 C40 C35 119.2(4) . . ?
C39 C40 C45 121.7(4) . . ?
C36 C41 H41A 109.5 . . ?
C36 C41 H41B 109.5 . . ?
C36 C41 H41C 109.5 . . ?
H41A C41 H41B 109.5 . . ?
H41A C41 H41C 109.5 . . ?
H41B C41 H41C 109.5 . . ?
C37 C42 H42A 109.5 . . ?
C37 C42 H42B 109.5 . . ?
C37 C42 H42C 109.5 . . ?
H42A C42 H42B 109.5 . . ?
H42A C42 H42C 109.5 . . ?
H42B C42 H42C 109.5 . . ?
C38 C43 H43A 109.5 . . ?
C38 C43 H43B 109.5 . . ?
C38 C43 H43C 109.5 . . ?
H43A C43 H43B 109.5 . . ?
H43A C43 H43C 109.5 . . ?
H43B C43 H43C 109.5 . . ?
C39 C44 H44A 109.5 . . ?
C39 C44 H44B 109.5 . . ?
C39 C44 H44C 109.5 . . ?
H44A C44 H44B 109.5 . . ?
H44A C44 H44C 109.5 . . ?
H44B C44 H44C 109.5 . . ?
C40 C45 H45A 109.5 . . ?
C40 C45 H45B 109.5 . . ?
C40 C45 H45C 109.5 . . ?
H45A C45 H45B 109.5 . . ?
H45A C45 H45C 109.5 . . ?
H45B C45 H45C 109.5 . . ?
C47 C46 C34 119.5(4) . . ?
C47 C46 C51 121.5(4) . . ?
C51 C46 C34 118.6(4) . . ?
C46 C47 C48 119.5(4) . . ?
C46 C47 C52 119.4(4) . . ?
C48 C47 C52 120.9(4) . . ?
C47 C48 C49 119.3(4) . . ?
C47 C48 C53 119.5(4) . . ?
C49 C48 C53 121.1(4) . . ?
C48 C49 C54 120.7(4) . . ?
C50 C49 C48 119.9(4) . . ?
C50 C49 C54 119.5(4) . . ?
C49 C50 C55 119.3(4) . . ?
C51 C50 C49 121.0(4) . . ?
C51 C50 C55 119.6(5) . . ?
C46 C51 C56 120.6(4) . . ?
C50 C51 C46 118.7(4) . . ?
C50 C51 C56 120.6(4) . . ?
C47 C52 H52A 109.5 . . ?
C47 C52 H52B 109.5 . . ?
C47 C52 H52C 109.5 . . ?
H52A C52 H52B 109.5 . . ?
H52A C52 H52C 109.5 . . ?
H52B C52 H52C 109.5 . . ?
C48 C53 H53A 109.5 . . ?
C48 C53 H53B 109.5 . . ?
C48 C53 H53C 109.5 . . ?
H53A C53 H53B 109.5 . . ?
H53A C53 H53C 109.5 . . ?
H53B C53 H53C 109.5 . . ?
C49 C54 H54A 109.5 . . ?
C49 C54 H54B 109.5 . . ?
C49 C54 H54C 109.5 . . ?
H54A C54 H54B 109.5 . . ?
H54A C54 H54C 109.5 . . ?
H54B C54 H54C 109.5 . . ?
C50 C55 H55A 109.5 . . ?
C50 C55 H55B 109.5 . . ?
C50 C55 H55C 109.5 . . ?
H55A C55 H55B 109.5 . . ?
H55A C55 H55C 109.5 . . ?
H55B C55 H55C 109.5 . . ?
C51 C56 H56A 109.5 . . ?
C51 C56 H56B 109.5 . . ?
C51 C56 H56C 109.5 . . ?
H56A C56 H56B 109.5 . . ?
H56A C56 H56C 109.5 . . ?
H56B C56 H56C 109.5 . . ?
C58 C57 D57 120.1 . . ?
C62 C57 D57 120.1 . . ?
C62 C57 C58 119.8(6) . . ?
C57 C58 D58 120.3 . . ?
C59 C58 C57 119.4(7) . . ?
C59 C58 D58 120.3 . . ?
C58 C59 D59 119.8 . . ?
C60 C59 C58 120.4(6) . . ?
C60 C59 D59 119.8 . . ?
C59 C60 D60 119.7 . . ?
C61 C60 C59 120.6(6) . . ?
C61 C60 D60 119.7 . . ?
C60 C61 D61 120.3 . . ?
C60 C61 C62 119.5(7) . . ?
C62 C61 D61 120.3 . . ?
C57 C62 C61 120.3(6) . . ?
C57 C62 D62 119.9 . . ?
C61 C62 D62 119.9 . . ?
I2 Ga2 I1 111.93(2) . . ?
I2 Ga2 I3 110.05(2) . . ?
I3 Ga2 I1 107.20(2) . . ?
I4 Ga2 I1 110.24(2) . . ?
I4 Ga2 I2 106.58(2) . . ?
I4 Ga2 I3 110.88(2) . . ?

loop_
_geom_bond_atom_site_label_1
_geom_bond_atom_site_label_2
_geom_bond_distance
_geom_bond_site_symmetry_2
_geom_bond_publ_flag
Ga1 C1 1.920(4) . ?
Ga1 C29 1.920(4) . ?
C1 C2 1.399(6) . ?
C1 C6 1.401(6) . ?
C2 C3 1.389(6) . ?
C2 C7 1.502(6) . ?
C3 H3 0.9500 . ?
C3 C4 1.399(6) . ?
C4 H4 0.9500 . ?
C4 C5 1.388(6) . ?
C5 H5 0.9500 . ?
C5 C6 1.386(6) . ?
C6 C18 1.505(5) . ?
C7 C8 1.407(6) . ?
C7 C12 1.407(6) . ?
C8 C9 1.401(6) . ?
C8 C13 1.512(6) . ?
C9 C10 1.408(7) . ?
C9 C14 1.518(6) . ?
C10 C11 1.415(6) . ?
C10 C15 1.519(6) . ?
C11 C12 1.412(6) . ?
C11 C16 1.510(6) . ?
C12 C17 1.506(6) . ?
C13 H13A 0.9800 . ?
C13 H13B 0.9800 . ?
C13 H13C 0.9800 . ?
C14 H14A 0.9800 . ?
C14 H14B 0.9800 . ?
C14 H14C 0.9800 . ?
C15 H15A 0.9800 . ?
C15 H15B 0.9800 . ?
C15 H15C 0.9800 . ?
C16 H16A 0.9800 . ?
C16 H16B 0.9800 . ?
C16 H16C 0.9800 . ?
C17 H17A 0.9800 . ?
C17 H17B 0.9800 . ?
C17 H17C 0.9800 . ?
C18 C19 1.404(6) . ?
C18 C23 1.395(6) . ?
C19 C20 1.415(6) . ?
C19 C24 1.519(6) . ?
C20 C21 1.389(6) . ?
C20 C25 1.513(6) . ?
C21 C22 1.403(7) . ?
C21 C26 1.518(6) . ?
C22 C23 1.408(6) . ?
C22 C27 1.520(6) . ?
C23 C28 1.524(6) . ?
C24 H24A 0.9800 . ?
C24 H24B 0.9800 . ?
C24 H24C 0.9800 . ?
C25 H25A 0.9800 . ?
C25 H25B 0.9800 . ?
C25 H25C 0.9800 . ?
C26 H26A 0.9800 . ?
C26 H26B 0.9800 . ?
C26 H26C 0.9800 . ?
C27 H27A 0.9800 . ?
C27 H27B 0.9800 . ?
C27 H27C 0.9800 . ?
C28 H28A 0.9800 . ?
C28 H28B 0.9800 . ?
C28 H28C 0.9800 . ?
C29 C30 1.401(6) . ?
C29 C34 1.395(6) . ?
C30 C31 1.394(6) . ?
C30 C35 1.499(6) . ?
C31 H31 0.9500 . ?
C31 C32 1.387(6) . ?
C32 H32 0.9500 . ?
C32 C33 1.387(6) . ?
C33 H33 0.9500 . ?
C33 C34 1.397(6) . ?
C34 C46 1.495(6) . ?
C35 C36 1.398(6) . ?
C35 C40 1.398(6) . ?
C36 C37 1.412(6) . ?
C36 C41 1.520(6) . ?
C37 C38 1.406(6) . ?
C37 C42 1.506(6) . ?
C38 C39 1.410(7) . ?
C38 C43 1.499(6) . ?
C39 C40 1.394(7) . ?
C39 C44 1.518(6) . ?
C40 C45 1.521(6) . ?
C41 H41A 0.9800 . ?
C41 H41B 0.9800 . ?
C41 H41C 0.9800 . ?
C42 H42A 0.9800 . ?
C42 H42B 0.9800 . ?
C42 H42C 0.9800 . ?
C43 H43A 0.9800 . ?
C43 H43B 0.9800 . ?
C43 H43C 0.9800 . ?
C44 H44A 0.9800 . ?
C44 H44B 0.9800 . ?
C44 H44C 0.9800 . ?
C45 H45A 0.9800 . ?
C45 H45B 0.9800 . ?
C45 H45C 0.9800 . ?
C46 C47 1.398(6) . ?
C46 C51 1.406(6) . ?
C47 C48 1.407(6) . ?
C47 C52 1.520(6) . ?
C48 C49 1.418(6) . ?
C48 C53 1.518(6) . ?
C49 C50 1.401(7) . ?
C49 C54 1.511(6) . ?
C50 C51 1.395(6) . ?
C50 C55 1.501(6) . ?
C51 C56 1.518(6) . ?
C52 H52A 0.9800 . ?
C52 H52B 0.9800 . ?
C52 H52C 0.9800 . ?
C53 H53A 0.9800 . ?
C53 H53B 0.9800 . ?
C53 H53C 0.9800 . ?
C54 H54A 0.9800 . ?
C54 H54B 0.9800 . ?
C54 H54C 0.9800 . ?
C55 H55A 0.9800 . ?
C55 H55B 0.9800 . ?
C55 H55C 0.9800 . ?
C56 H56A 0.9800 . ?
C56 H56B 0.9800 . ?
C56 H56C 0.9800 . ?
C57 D57 0.9500 . ?
C57 C58 1.374(9) . ?
C57 C62 1.371(9) . ?
C58 D58 0.9500 . ?
C58 C59 1.373(8) . ?
C59 D59 0.9500 . ?
C59 C60 1.362(8) . ?
C60 D60 0.9500 . ?
C60 C61 1.358(8) . ?
C61 D61 0.9500 . ?
C61 C62 1.377(9) . ?
C62 D62 0.9500 . ?
I1 Ga2 2.5620(7) . ?
I2 Ga2 2.5449(6) . ?
I3 Ga2 2.5472(6) . ?
I4 Ga2 2.5301(6) . ?

loop_
_geom_torsion_atom_site_label_1
_geom_torsion_atom_site_label_2
_geom_torsion_atom_site_label_3
_geom_torsion_atom_site_label_4
_geom_torsion
_geom_torsion_site_symmetry_1
_geom_torsion_site_symmetry_2
_geom_torsion_site_symmetry_3
_geom_torsion_site_symmetry_4
_geom_torsion_publ_flag
Ga1 C1 C2 C3 -177.7(3) . . . . ?
Ga1 C1 C2 C7 4.9(5) . . . . ?
Ga1 C1 C6 C5 178.1(3) . . . . ?
Ga1 C1 C6 C18 -5.5(6) . . . . ?
Ga1 C29 C30 C31 179.2(3) . . . . ?
Ga1 C29 C30 C35 -5.3(6) . . . . ?
Ga1 C29 C34 C33 -179.5(3) . . . . ?
Ga1 C29 C34 C46 2.5(5) . . . . ?
C1 C2 C3 C4 -0.9(6) . . . . ?
C1 C2 C7 C8 -97.7(5) . . . . ?
C1 C2 C7 C12 88.2(5) . . . . ?
C1 C6 C18 C19 -71.6(5) . . . . ?
C1 C6 C18 C23 110.9(5) . . . . ?
C2 C1 C6 C5 -2.2(6) . . . . ?
C2 C1 C6 C18 174.2(4) . . . . ?
C2 C3 C4 C5 -0.9(7) . . . . ?
C2 C7 C8 C9 -174.5(4) . . . . ?
C2 C7 C8 C13 -0.5(6) . . . . ?
C2 C7 C12 C11 172.5(4) . . . . ?
C2 C7 C12 C17 -2.1(6) . . . . ?
C3 C2 C7 C8 85.0(5) . . . . ?
C3 C2 C7 C12 -89.1(5) . . . . ?
C3 C4 C5 C6 1.2(7) . . . . ?
C4 C5 C6 C1 0.4(6) . . . . ?
C4 C5 C6 C18 -176.1(4) . . . . ?
C5 C6 C18 C19 104.8(5) . . . . ?
C5 C6 C18 C23 -72.7(5) . . . . ?
C6 C1 C2 C3 2.5(6) . . . . ?
C6 C1 C2 C7 -174.8(4) . . . . ?
C6 C18 C19 C20 177.9(4) . . . . ?
C6 C18 C19 C24 -6.6(6) . . . . ?
C6 C18 C23 C22 179.7(4) . . . . ?
C6 C18 C23 C28 0.4(6) . . . . ?
C7 C2 C3 C4 176.3(4) . . . . ?
C7 C8 C9 C10 0.5(6) . . . . ?
C7 C8 C9 C14 175.7(4) . . . . ?
C8 C7 C12 C11 -1.6(6) . . . . ?
C8 C7 C12 C17 -176.1(4) . . . . ?
C8 C9 C10 C11 1.6(6) . . . . ?
C8 C9 C10 C15 178.1(4) . . . . ?
C9 C10 C11 C12 -3.7(6) . . . . ?
C9 C10 C11 C16 170.4(4) . . . . ?
C10 C11 C12 C7 3.7(6) . . . . ?
C10 C11 C12 C17 178.3(4) . . . . ?
C12 C7 C8 C9 -0.5(6) . . . . ?
C12 C7 C8 C13 173.5(4) . . . . ?
C13 C8 C9 C10 -173.3(4) . . . . ?
C13 C8 C9 C14 1.9(6) . . . . ?
C14 C9 C10 C11 -173.7(4) . . . . ?
C14 C9 C10 C15 2.8(6) . . . . ?
C15 C10 C11 C12 179.9(4) . . . . ?
C15 C10 C11 C16 -6.0(7) . . . . ?
C16 C11 C12 C7 -170.8(4) . . . . ?
C16 C11 C12 C17 3.9(6) . . . . ?
C18 C19 C20 C21 2.3(6) . . . . ?
C18 C19 C20 C25 -178.5(4) . . . . ?
C19 C18 C23 C22 2.4(6) . . . . ?
C19 C18 C23 C28 -177.0(4) . . . . ?
C19 C20 C21 C22 2.3(6) . . . . ?
C19 C20 C21 C26 -178.5(4) . . . . ?
C20 C21 C22 C23 -4.7(6) . . . . ?
C20 C21 C22 C27 173.9(4) . . . . ?
C21 C22 C23 C18 2.3(6) . . . . ?
C21 C22 C23 C28 -178.3(4) . . . . ?
C23 C18 C19 C20 -4.6(6) . . . . ?
C23 C18 C19 C24 170.9(4) . . . . ?
C24 C19 C20 C21 -173.3(4) . . . . ?
C24 C19 C20 C25 5.9(6) . . . . ?
C25 C20 C21 C22 -176.9(4) . . . . ?
C25 C20 C21 C26 2.2(6) . . . . ?
C26 C21 C22 C23 176.2(4) . . . . ?
C26 C21 C22 C27 -5.3(6) . . . . ?
C27 C22 C23 C18 -176.2(4) . . . . ?
C27 C22 C23 C28 3.2(7) . . . . ?
C29 C30 C31 C32 0.9(7) . . . . ?
C29 C30 C35 C36 -74.6(5) . . . . ?
C29 C30 C35 C40 114.4(5) . . . . ?
C29 C34 C46 C47 -103.8(5) . . . . ?
C29 C34 C46 C51 83.4(5) . . . . ?
C30 C29 C34 C33 2.3(6) . . . . ?
C30 C29 C34 C46 -175.8(4) . . . . ?
C30 C31 C32 C33 1.2(7) . . . . ?
C30 C35 C36 C37 -173.7(4) . . . . ?
C30 C35 C36 C41 0.8(6) . . . . ?
C30 C35 C40 C39 169.5(4) . . . . ?
C30 C35 C40 C45 -7.6(6) . . . . ?
C31 C30 C35 C36 100.9(5) . . . . ?
C31 C30 C35 C40 -70.1(5) . . . . ?
C31 C32 C33 C34 -1.6(7) . . . . ?
C32 C33 C34 C29 -0.1(7) . . . . ?
C32 C33 C34 C46 178.0(4) . . . . ?
C33 C34 C46 C47 78.2(5) . . . . ?
C33 C34 C46 C51 -94.7(5) . . . . ?
C34 C29 C30 C31 -2.6(6) . . . . ?
C34 C29 C30 C35 172.8(4) . . . . ?
C34 C46 C47 C48 -175.8(4) . . . . ?
C34 C46 C47 C52 0.2(6) . . . . ?
C34 C46 C51 C50 173.5(4) . . . . ?
C34 C46 C51 C56 -2.6(6) . . . . ?
C35 C30 C31 C32 -174.8(4) . . . . ?
C35 C36 C37 C38 4.8(6) . . . . ?
C35 C36 C37 C42 -178.8(4) . . . . ?
C36 C35 C40 C39 -1.2(6) . . . . ?
C36 C35 C40 C45 -178.3(4) . . . . ?
C36 C37 C38 C39 -2.4(6) . . . . ?
C36 C37 C38 C43 173.9(4) . . . . ?
C37 C38 C39 C40 -1.8(7) . . . . ?
C37 C38 C39 C44 176.1(4) . . . . ?
C38 C39 C40 C35 3.6(6) . . . . ?
C38 C39 C40 C45 -179.5(4) . . . . ?
C40 C35 C36 C37 -3.0(6) . . . . ?
C40 C35 C36 C41 171.5(4) . . . . ?
C41 C36 C37 C38 -169.8(4) . . . . ?
C41 C36 C37 C42 6.7(6) . . . . ?
C42 C37 C38 C39 -178.9(4) . . . . ?
C42 C37 C38 C43 -2.5(7) . . . . ?
C43 C38 C39 C40 -178.2(4) . . . . ?
C43 C38 C39 C44 -0.3(6) . . . . ?
C44 C39 C40 C35 -174.3(4) . . . . ?
C44 C39 C40 C45 2.7(7) . . . . ?
C46 C47 C48 C49 2.9(6) . . . . ?
C46 C47 C48 C53 179.8(4) . . . . ?
C47 C46 C51 C50 0.8(6) . . . . ?
C47 C46 C51 C56 -175.3(4) . . . . ?
C47 C48 C49 C50 -0.3(6) . . . . ?
C47 C48 C49 C54 179.6(4) . . . . ?
C48 C49 C50 C51 -2.1(7) . . . . ?
C48 C49 C50 C55 173.6(4) . . . . ?
C49 C50 C51 C46 1.8(7) . . . . ?
C49 C50 C51 C56 177.9(4) . . . . ?
C51 C46 C47 C48 -3.2(6) . . . . ?
C51 C46 C47 C52 172.8(4) . . . . ?
C52 C47 C48 C49 -173.0(4) . . . . ?
C52 C47 C48 C53 3.9(6) . . . . ?
C53 C48 C49 C50 -177.2(4) . . . . ?
C53 C48 C49 C54 2.8(7) . . . . ?
C54 C49 C50 C51 178.0(4) . . . . ?
C54 C49 C50 C55 -6.3(7) . . . . ?
C55 C50 C51 C46 -173.9(4) . . . . ?
C55 C50 C51 C56 2.2(7) . . . . ?
C57 C58 C59 C60 -0.1(10) . . . . ?
C58 C57 C62 C61 -0.7(11) . . . . ?
C58 C59 C60 C61 -0.8(10) . . . . ?
C59 C60 C61 C62 0.9(11) . . . . ?
C60 C61 C62 C57 -0.2(11) . . . . ?
C62 C57 C58 C59 0.8(10) . . . . ?
